data_7159701
loop_
_publ_author_name
'Kobayashi, Kazuki'
'Kasakura, Nozomi'
'Kikukawa, Seiya'
'Matsumoto, Shota'
'Karasawa, Satoru'
'Hata, Takeshi'

_publ_section_title
;
 Facile preparation of polycyclic halogen-substituted 1,2,3-triazoles by
 using intramolecular Huisgen cycloaddition.
;
_journal_issue 48
_journal_name_full 'Organic &amp; biomolecular chemistry'
_journal_page_first 9610
_journal_page_last 9615
_journal_paper_doi 10.1039/d3ob01283b
_journal_volume 21
_journal_year 2023
_chemical_formula_moiety 'C16 H12 N4'
_chemical_formula_sum 'C16 H12 N4'
_chemical_formula_weight 260.30
_space_group_crystal_system triclinic
_space_group_IT_number 2
_space_group_name_Hall '-P 1'
_space_group_name_H-M_alt 'P -1'
_atom_sites_solution_hydrogens geom
_atom_sites_solution_primary dual
_audit_creation_date 2022-04-06
_audit_creation_method
;
Olex2 1.3-ac4
(compiled 2020.11.27 svn.r5f609507 for Rigaku Oxford Diffraction, GUI svn.r6214)
;
_audit_update_record
;
2023-03-17 deposited with the CCDC.	2023-10-27 downloaded from the CCDC.
;
_cell_angle_alpha 78.907(2)
_cell_angle_beta 79.540(3)
_cell_angle_gamma 76.410(3)
_cell_formula_units_Z 4
_cell_length_a 9.3536(3)
_cell_length_b 10.4366(3)
_cell_length_c 13.3657(4)
_cell_measurement_reflns_used 11432
_cell_measurement_temperature 90
_cell_measurement_theta_max 73.6710
_cell_measurement_theta_min 4.8670
_cell_volume 1231.75(7)
_computing_cell_refinement 'CrysAlisPro 1.171.41.121a (Rigaku OD, 2021)'
_computing_data_collection 'CrysAlisPro 1.171.41.121a (Rigaku OD, 2021)'
_computing_data_reduction 'CrysAlisPro 1.171.41.121a (Rigaku OD, 2021)'
_computing_molecular_graphics 'Olex2 1.3-ac4 (Dolomanov et al., 2009)'
_computing_publication_material 'Olex2 1.3-ac4 (Dolomanov et al., 2009)'
_computing_structure_refinement 'SHELXL 2018/3 (Sheldrick, 2015)'
_computing_structure_solution 'SHELXT 2018/2 (Sheldrick, 2018)'
_diffrn_ambient_temperature 90
_diffrn_detector 'Hybrid Pixel Array Detector'
_diffrn_detector_area_resol_mean 10.0000
_diffrn_detector_type HyPix
_diffrn_measured_fraction_theta_full 0.998
_diffrn_measured_fraction_theta_max 0.957
_diffrn_measurement_details
;
List of Runs (angles in degrees, time in seconds):

  # Type    Start    End  Width  t~exp~   \w     \q     \k     \f   Frames
#--------------------------------------------------------------------------
  1  \w   -109.00 -61.00   0.50    1.01    --  -41.30 -65.00  93.00   96
  2  \w     20.00  47.00   0.50    1.01    --   41.30  65.00-131.00   54
  3  \w     75.00 100.00   0.50    1.01    --   41.30  65.00-131.00   50
  4  \w   -131.00-100.00   0.50    4.04    -- -104.00 -65.00  93.00   62
  5  \w   -160.00-134.00   0.50    4.04    -- -104.00 -65.00  93.00   52
  6  \w    -63.00 -32.00   0.50    4.04    -- -104.00  65.00-131.00   62
  7  \w    136.00 163.00   0.50    4.04    --  104.88  65.00-131.00   54
  8  \w    102.00 128.00   0.50    4.04    --  104.88  65.00-131.00   52
  9  \w   -113.00 -72.00   0.50    1.01    --  -41.30 -37.00 -90.00   82
 10  \w    -64.00 -21.00   0.50    1.01    --  -41.30 -37.00 -90.00   86
 11  \w   -114.00 -71.00   0.50    1.01    --  -41.30 -57.00-180.00   86
 12  \w    -78.00 -18.00   0.50    1.01    --  -41.30 -37.00  30.00  120
 13  \w    -65.00   7.00   0.50    1.01    --  -41.30  65.00-131.00  144
 14  \w   -119.00 -80.00   0.50    1.01    --  -41.30 -37.00  30.00   78
 15  \w    -55.00 -26.00   0.50    1.01    --  -41.30 -65.00  93.00   58
 16  \w    -67.00 -18.00   0.50    1.01    --  -41.30 -57.00-180.00   98
 17  \w    -95.00 -18.00   0.50    1.01    --  -41.30 125.00   0.00  154
 18  \w    -31.00  29.00   0.50    1.01    --   41.30 -65.00  93.00  120
 19  \w     35.00  61.00   0.50    1.01    --   41.30 -65.00  93.00   52
 20  \w    -37.00 -11.00   0.50    1.01    --  -44.00 -86.00-157.69   52
 21  \w     16.00  41.00   0.50    1.01    --   44.00  81.00 114.05   50
 22  \w     18.00  54.00   0.50    1.01    --   44.00  71.00 -47.14   72
 23  \w     14.00  41.00   0.50    1.01    --   44.00  85.00  -3.50   54
 24  \w     15.00  42.00   0.50    1.01    --   48.00  87.00 128.13   54
 25  \w     13.00  38.00   0.50    1.01    --   48.00  91.00 -53.18   50
 26  \w     13.00  40.00   0.50    1.01    --   48.00  92.00-165.22   54
 27  \w     12.00  37.00   0.50    1.01    --   48.00  92.00  24.04   50
 28  \w     16.00  41.00   0.50    1.01    --   48.00  84.00 173.83   50
 29  \w    106.00 132.00   0.50    1.01    --   60.00  73.00 -21.67   52
 30  \w     33.00  59.00   0.50    1.01    --   60.00  73.00 -21.67   52
 31  \w     34.00  60.00   0.50    1.01    --   60.00  76.00 167.63   52
 32  \w     34.00  60.00   0.50    1.01    --   60.00  75.00-164.30   52
 33  \w     32.00  71.00   0.50    1.01    --   60.00  77.00  26.83   78
 34  \w    107.00 133.00   0.50    1.01    --   60.00  77.00  26.83   52
 35  \w     32.00  60.00   0.50    1.01    --   60.00  76.00 -61.06   56
 36  \w     35.00  60.00   0.50    1.01    --   64.00  77.00-112.52   50
 37  \w    -68.00 -42.00   0.50    1.01    --  -68.00 -73.00  78.36   52
 38  \w     39.00  65.00   0.50    1.01    --   68.00  77.00  54.90   52
 39  \w    -71.00 -45.00   0.50    1.01    --  -72.00 -71.00 116.47   52
 40  \w    -72.00 -46.00   0.50    1.01    --  -72.00 -71.00  97.64   52
 41  \w    -76.00 -50.00   0.50    4.04    --  -76.00 -74.00 -94.31   52
 42  \w    -75.00 -50.00   0.50    4.04    --  -76.00 -69.00 -31.26   50
 43  \w    -73.00 -48.00   0.50    4.04    --  -76.00 -75.00 -59.48   50
 44  \w   -146.00-120.00   0.50    4.04    --  -76.00 -75.00 -59.48   52
 45  \w    -79.00 -53.00   0.50    4.04    --  -80.00 -74.00-131.69   52
 46  \w    -79.00 -53.00   0.50    4.04    --  -80.00 -74.00 173.41   52
 47  \w    -81.00 -56.00   0.50    4.04    --  -80.00 -67.00  37.23   50
 48  \w    -81.00 -55.00   0.50    4.04    --  -80.00 -69.00  87.84   52
 49  \w    -78.00 -53.00   0.50    4.04    --  -80.00 -72.00   7.13   50
 50  \w   -141.00-115.00   0.50    4.04    --  -80.00 -72.00   7.13   52
 51  \w    -85.00 -56.00   0.50    4.04    --  -80.00 -67.00 132.23   58
 52  \w    -83.00 -53.00   0.50    4.04    --  -80.00 -73.00  60.33   60
 53  \w    -83.00 -57.00   0.50    4.04    --  -84.00 -74.00-144.26   52
 54  \w   -158.00-121.00   0.50    4.04    --  -84.00 -72.00 125.27   74
 55  \w    -83.00 -57.00   0.50    4.04    --  -84.00 -72.00 125.27   52
 56  \w    -82.00 -55.00   0.50    4.04    --  -84.00 -76.00-158.83   54
 57  \w    -82.00 -57.00   0.50    4.04    --  -84.00 -72.00-119.15   50
 58  \w    -89.00 -61.00   0.50    4.04    --  -88.00 -73.00  86.54   56
 59  \w     62.00  88.00   0.50    4.04    --   88.00  74.00 129.62   52
 60  \w    -89.00 -63.00   0.50    4.04    --  -92.00 -76.00  -1.76   52
 61  \w    -94.00 -68.00   0.50    4.04    --  -92.00 -65.00 -76.16   52
 62  \w    -91.00 -65.00   0.50    4.04    --  -92.00 -72.00 136.33   52
 63  \w    -94.00 -67.00   0.50    4.04    --  -92.00 -67.00   3.22   54
 64  \w   -149.00-123.00   0.50    4.04    --  -92.00 -67.00   3.22   52
 65  \w   -124.00 -68.00   0.50    4.04    --  -92.00 -65.00  32.73  112
 66  \w   -161.00-134.00   0.50    4.04    --  -92.00 -65.00  32.73   54
 67  \w    -95.00 -69.00   0.50    4.04    --  -92.00 -62.00 -42.88   52
 68  \w   -166.00 -67.00   0.50    4.04    --  -92.00 -68.00 168.09  198
 69  \w   -168.00 -68.00   0.50    4.04    --  -96.00 -74.00  29.57  200
 70  \w   -163.00-120.00   0.50    4.04    --  -96.00 -76.00 -70.23   86
 71  \w   -103.00 -71.00   0.50    4.04    --  -96.00 -66.00 146.78   64
 72  \w   -166.00-139.00   0.50    4.04    --  -96.00 -57.00  55.39   54
 73  \w   -158.00-108.00   0.50    4.04    --  -96.00 -66.00 146.78  100
 74  \w   -151.00 -72.00   0.50    4.04    --  -96.00 -64.00 -97.92  158
 75  \w   -113.00 -67.00   0.50    4.04    --  -96.00 -76.00 -70.23   92
 76  \w   -103.00 -73.00   0.50    4.04    --  -96.00 -57.00  55.39   60
 77  \w    -96.00 -71.00   0.50    4.04    -- -100.00 -77.00 172.83   50
 78  \w   -152.00-126.00   0.50    4.04    -- -100.00 -77.00 172.83   52
 79  \w   -171.00 -72.00   0.50    4.04    -- -100.00 -77.00-134.77  198
 80  \w   -100.00 -73.00   0.50    4.04    -- -100.00 -74.00 135.97   54
 81  \w   -171.00-116.00   0.50    4.04    -- -100.00 -74.00 135.97  110
 82  \w   -131.00 -74.00   0.50    4.04    -- -100.00 -69.00-161.51  114
 83  \w   -138.00 -71.00   0.50    4.04    -- -100.00 -77.00  -0.60  134
 84  \w   -109.00 -30.00   0.50    4.04    -- -104.00 125.00   0.00  158
 85  \w   -100.00 -75.00   0.50    4.04    -- -104.00 -76.00-160.72   50
 86  \w   -155.00-129.00   0.50    4.04    -- -104.00 -76.00-160.72   52
 87  \w    -59.00 -32.00   0.50    4.04    -- -104.00  77.00  30.00   54
 88  \w    -96.00 -62.00   0.50    4.04    -- -104.00  77.00  30.00   68
 89  \w   -170.00 -80.00   0.50    4.04    -- -104.00 -66.00  67.63  180
 90  \w   -171.00 -75.00   0.50    4.04    -- -104.00 -76.00 -20.05  192
 91  \w   -101.00 -76.00   0.50    4.04    -- -104.00 -74.00-102.33   50
 92  \w   -175.00 -76.00   0.50    4.04    -- -104.00 -74.00 -32.49  198
 93  \w   -134.00 -80.00   0.50    4.04    -- -104.00 -72.00-115.83  108
 94  \w   -123.00 -81.00   0.50    4.04    -- -104.00 -67.00 101.97   84
 95  \w   -174.00-128.00   0.50    4.04    -- -104.00 -67.00 101.97   92
 96  \w     35.00  72.00   0.50    4.04    --  104.88 -61.00 120.00   74
 97  \w     50.00  88.00   0.50    4.04    --  104.88 -77.00-120.00   76
 98  \w     59.00 103.00   0.50    4.04    --  104.88 -94.00 120.00   88
 99  \w     72.00  98.00   0.50    4.04    --  104.88 -94.00 -30.00   52
100  \w     32.00  69.00   0.50    4.04    --  104.88 -94.00 -30.00   74
101  \w     69.00 102.00   0.50    4.04    --  104.88 -94.00-120.00   66
102  \w     73.00 111.00   0.50    4.04    --  104.88-125.00-150.00   76
103  \w     41.00 103.00   0.50    4.04    --  104.88 -77.00-180.00  124
104  \w    127.00 173.00   0.50    4.04    --  104.88  77.00 120.00   92
105  \w     78.00 123.00   0.50    4.04    --  104.88  77.00 120.00   90
106  \w     40.00  66.00   0.50    4.04    --  104.88 -94.00-120.00   52
107  \w     31.00 107.00   0.50    4.04    --  104.88-106.00  90.11  152
108  \w     30.00  55.00   0.50    4.04    --  104.88 -45.00 -30.00   50
109  \w     32.00  80.00   0.50    4.04    --  104.88 -65.00  93.00   96
;
_diffrn_measurement_device 'four-circle diffractometer'
_diffrn_measurement_device_type 'XtaLAB Synergy R, DW system, HyPix'
_diffrn_measurement_method '\w scans'
_diffrn_orient_matrix_type 'CrysAlisPro convention (1999,Acta A55,543-557)'
_diffrn_orient_matrix_UB_11 -0.0129440000
_diffrn_orient_matrix_UB_12 0.1234849000
_diffrn_orient_matrix_UB_13 -0.0847479000
_diffrn_orient_matrix_UB_21 0.1362591000
_diffrn_orient_matrix_UB_22 0.0354477000
_diffrn_orient_matrix_UB_23 0.0293101000
_diffrn_orient_matrix_UB_31 0.1028424000
_diffrn_orient_matrix_UB_32 -0.0844796000
_diffrn_orient_matrix_UB_33 -0.0777341000
_diffrn_radiation_monochromator mirror
_diffrn_radiation_probe x-ray
_diffrn_radiation_type 'Cu K\a'
_diffrn_radiation_wavelength 1.54184
_diffrn_reflns_av_R_equivalents 0.0423
_diffrn_reflns_av_unetI/netI 0.0244
_diffrn_reflns_Laue_measured_fraction_full 0.998
_diffrn_reflns_Laue_measured_fraction_max 0.957
_diffrn_reflns_limit_h_max 11
_diffrn_reflns_limit_h_min -11
_diffrn_reflns_limit_k_max 12
_diffrn_reflns_limit_k_min -12
_diffrn_reflns_limit_l_max 16
_diffrn_reflns_limit_l_min -16
_diffrn_reflns_number 32072
_diffrn_reflns_point_group_measured_fraction_full 0.998
_diffrn_reflns_point_group_measured_fraction_max 0.957
_diffrn_reflns_theta_full 67.684
_diffrn_reflns_theta_max 74.363
_diffrn_reflns_theta_min 3.405
_diffrn_source 'Rotating-anode X-ray tube'
_diffrn_source_type 'Rigaku (Cu) X-ray Source'
_exptl_absorpt_coefficient_mu 0.694
_exptl_absorpt_correction_T_max 1.00000
_exptl_absorpt_correction_T_min 0.59966
_exptl_absorpt_correction_type multi-scan
_exptl_absorpt_process_details
;
CrysAlisPro 1.171.41.121a (Rigaku Oxford Diffraction, 2021)
Empirical absorption correction using spherical harmonics,
implemented in SCALE3 ABSPACK scaling algorithm.
;
_exptl_crystal_colour 'clear light yellow'
_exptl_crystal_colour_lustre clear
_exptl_crystal_colour_modifier light
_exptl_crystal_colour_primary yellow
_exptl_crystal_density_diffrn 1.404
_exptl_crystal_description needle
_exptl_crystal_F_000 544
_exptl_crystal_size_max 0.414
_exptl_crystal_size_mid 0.062
_exptl_crystal_size_min 0.017
_refine_diff_density_max 0.511
_refine_diff_density_min -0.322
_refine_diff_density_rms 0.050
_refine_ls_extinction_method none
_refine_ls_goodness_of_fit_ref 1.109
_refine_ls_hydrogen_treatment constr
_refine_ls_matrix_type full
_refine_ls_number_parameters 361
_refine_ls_number_reflns 4815
_refine_ls_number_restraints 528
_refine_ls_restrained_S_all 1.078
_refine_ls_R_factor_all 0.0699
_refine_ls_R_factor_gt 0.0595
_refine_ls_shift/su_max 0.000
_refine_ls_shift/su_mean 0.000
_refine_ls_structure_factor_coef Fsqd
_refine_ls_weighting_details 'w=1/[\s^2^(Fo^2^)+(0.0556P)^2^+0.8636P] where P=(Fo^2^+2Fc^2^)/3'
_refine_ls_weighting_scheme calc
_refine_ls_wR_factor_gt 0.1376
_refine_ls_wR_factor_ref 0.1434
_reflns_Friedel_coverage 0.000
_reflns_number_gt 4163
_reflns_number_total 4815
_reflns_threshold_expression 'I > 2\s(I)'
_cod_data_source_file d3ob01283b2.cif
_cod_data_source_block kk-x_auto
_cod_depositor_comments 'Adding full bibliography for 7159699--7159701.cif.'
_cod_database_code 7159701
_shelx_shelxl_version_number 2018/3
_shelx_space_group_comment
;
The symmetry employed for this shelxl refinement is uniquely defined
by the following loop, which should always be used as a source of
symmetry information in preference to the above space-group names.
They are only intended as comments.
;
_shelx_estimated_absorpt_t_max 0.988
_shelx_estimated_absorpt_t_min 0.762
_reflns_odcompleteness_completeness 99.89
_reflns_odcompleteness_iscentric 1
_reflns_odcompleteness_theta 66.97
_olex2_refinement_description
;
1. Fixed Uiso
 At 1.2 times of:
  All C(H) groups, All C(H,H) groups
2. Uiso/Uaniso restraints and constraints
All non-hydrogen atoms have similar U: within 2A with sigma of 0.01 and sigma
for terminal atoms of 0.002 within 2A
C26 \\sim C27 \\sim C9 \\sim C10: within 2A with sigma of 0.001 and sigma for
terminal atoms of 0.002 within 2A
All non-hydrogen atoms restrained to be isotropic: with sigma of 0.01 and sigma
for terminal atoms of 0.02
3.a Secondary CH2 refined with riding coordinates:
 C9(H9A,H9B), C27(H27A,H27B), C10(H10A,H10B), C26(H26A,H26B)
3.b Aromatic/amide H refined with riding coordinates:
 C18(H18), C40(H40), C4(H4), C32(H32), C29(H29), C7(H7), C31(H31), C5(H5),
 C15(H15), C30(H30), C39(H39), C6(H6), C17(H17), C37(H37), C16(H16), C38(H38)
;
_olex2_submission_special_instructions 'No special instructions were received'
_oxdiff_exptl_absorpt_empirical_details
;
Empirical correction (ABSPACK) includes:
- Absorption correction using spherical harmonics
- Frame scaling
;
_oxdiff_exptl_absorpt_empirical_full_max 1.603
_oxdiff_exptl_absorpt_empirical_full_min 0.680

loop_
_space_group_symop_operation_xyz
'x, y, z'
'-x, -y, -z'

loop_
_atom_site_label
_atom_site_type_symbol
_atom_site_fract_x
_atom_site_fract_y
_atom_site_fract_z
_atom_site_U_iso_or_equiv
_atom_site_adp_type
_atom_site_occupancy
_atom_site_site_symmetry_order
_atom_site_calc_flag
_atom_site_refinement_flags_posn
_atom_site_refinement_flags_adp
_atom_site_refinement_flags_occupancy
_atom_site_disorder_assembly
_atom_site_disorder_group
N28 N 0.6544(2) 0.57739(17) 0.84224(13) 0.0319(4) Uani 1 1 d . U . . .
N11 N 0.7551(2) 0.70672(17) 0.89103(14) 0.0338(4) Uani 1 1 d . U . . .
N20 N 0.5875(2) 0.51351(18) 0.79169(14) 0.0355(4) Uani 1 1 d . U . . .
N25 N 0.3167(2) 0.78814(17) 0.59945(14) 0.0349(4) Uani 1 1 d . U . . .
N26 N 0.1246(2) 0.91551(17) 0.65253(13) 0.0339(4) Uani 1 1 d . U . . .
N22 N 0.0004(2) 0.97757(19) 0.70619(14) 0.0385(4) Uani 1 1 d . U . . .
N12 N 0.6870(2) 0.69789(18) 0.81210(14) 0.0375(4) Uani 1 1 d . U . . .
N27 N 0.2055(2) 0.79420(19) 0.67985(14) 0.0398(4) Uani 1 1 d . U . . .
C33 C 0.4233(2) 0.9025(2) 0.43740(15) 0.0291(4) Uani 1 1 d . U . . .
C3 C 0.8348(2) 0.59775(19) 1.05520(15) 0.0282(4) Uani 1 1 d . U . . .
C2 C 0.7646(2) 0.59942(19) 0.96657(15) 0.0286(4) Uani 1 1 d . U . . .
C34 C 0.3074(2) 0.8973(2) 0.52564(16) 0.0302(4) Uani 1 1 d . U . . .
C1 C 0.6976(2) 0.51081(19) 0.93461(15) 0.0278(4) Uani 1 1 d . U . . .
C36 C 0.0749(2) 1.1091(2) 0.55058(15) 0.0290(4) Uani 1 1 d . U . . .
C35 C 0.1778(2) 0.9843(2) 0.56025(15) 0.0293(4) Uani 1 1 d . U . . .
C19 C 0.6552(2) 0.3862(2) 0.94738(15) 0.0278(4) Uani 1 1 d . U . . .
C14 C 0.5882(2) 0.3956(2) 0.85742(15) 0.0311(4) Uani 1 1 d . U . . .
C18 C 0.6692(2) 0.2690(2) 1.01937(16) 0.0317(4) Uani 1 1 d . U . . .
H18 H 0.712691 0.262439 1.079584 0.038 Uiso 1 1 calc R U . . .
C28 C 0.5511(2) 0.7994(2) 0.43800(17) 0.0330(5) Uani 1 1 d . U . . .
C40 C 0.0593(2) 1.2276(2) 0.47946(16) 0.0330(5) Uani 1 1 d . U . . .
H40 H 0.127659 1.236068 0.417810 0.040 Uiso 1 1 calc R U . . .
C21 C -0.0294(2) 1.0971(2) 0.64243(16) 0.0336(5) Uani 1 1 d . U . . .
C8 C 0.9096(2) 0.7013(2) 1.05273(17) 0.0327(5) Uani 1 1 d . U . . .
C4 C 0.8323(2) 0.4965(2) 1.13938(16) 0.0325(5) Uani 1 1 d . U . . .
H4 H 0.779685 0.428338 1.141089 0.039 Uiso 1 1 calc R U . . .
C32 C 0.4131(2) 1.0079(2) 0.35560(16) 0.0327(5) Uani 1 1 d . U . . .
H32 H 0.325842 1.076307 0.354803 0.039 Uiso 1 1 calc R U . . .
C29 C 0.6647(2) 0.8050(2) 0.35479(18) 0.0373(5) Uani 1 1 d . U . . .
H29 H 0.750008 0.734535 0.352864 0.045 Uiso 1 1 calc R U . . .
C7 C 0.9795(2) 0.6993(2) 1.13716(18) 0.0356(5) Uani 1 1 d . U . . .
H7 H 1.027748 0.769553 1.137961 0.043 Uiso 1 1 calc R U . . .
C31 C 0.5287(2) 1.0137(2) 0.27595(16) 0.0353(5) Uani 1 1 d . U . . .
H31 H 0.522480 1.087363 0.221549 0.042 Uiso 1 1 calc R U . . .
C5 C 0.9059(2) 0.4943(2) 1.22077(17) 0.0351(5) Uani 1 1 d . U . . .
H5 H 0.906528 0.423476 1.277315 0.042 Uiso 1 1 calc R U . . .
C15 C 0.5327(2) 0.2874(2) 0.84209(17) 0.0359(5) Uani 1 1 d . U . . .
H15 H 0.484529 0.293501 0.784090 0.043 Uiso 1 1 calc R U . . .
C30 C 0.6549(3) 0.9112(2) 0.27518(17) 0.0368(5) Uani 1 1 d . U . . .
H30 H 0.734265 0.914602 0.219815 0.044 Uiso 1 1 calc R U . . .
C39 C -0.0577(3) 1.3318(2) 0.50109(18) 0.0382(5) Uani 1 1 d . U . . .
H39 H -0.069055 1.413323 0.454324 0.046 Uiso 1 1 calc R U . . .
C6 C 0.9792(2) 0.5966(2) 1.21937(17) 0.0366(5) Uani 1 1 d . U . . .
H6 H 1.029346 0.595578 1.275373 0.044 Uiso 1 1 calc R U . . .
C17 C 0.6184(3) 0.1632(2) 1.00088(17) 0.0372(5) Uani 1 1 d . U . . .
H17 H 0.629551 0.081972 1.047986 0.045 Uiso 1 1 calc R U . . .
C37 C -0.1489(3) 1.2039(2) 0.66180(18) 0.0389(5) Uani 1 1 d . U . . .
H37 H -0.219812 1.196454 0.722152 0.047 Uiso 1 1 calc R U . . .
C16 C 0.5501(3) 0.1739(2) 0.91288(17) 0.0387(5) Uani 1 1 d . U . . .
H16 H 0.515225 0.099600 0.902639 0.046 Uiso 1 1 calc R U . . .
C38 C -0.1605(3) 1.3184(2) 0.59195(18) 0.0404(5) Uani 1 1 d . U . . .
H38 H -0.240236 1.391382 0.604796 0.048 Uiso 1 1 calc R U . . .
C9 C 0.9180(3) 0.8046(2) 0.9578(2) 0.0436(5) Uani 1 1 d . U . . .
H9A H 0.923172 0.889347 0.978433 0.052 Uiso 1 1 calc R U . . .
H9B H 1.011575 0.775765 0.912256 0.052 Uiso 1 1 calc R U . . .
C27 C 0.5647(3) 0.6929(2) 0.5310(2) 0.0448(5) Uani 1 1 d . U . . .
H27A H 0.625433 0.609454 0.508301 0.054 Uiso 1 1 calc R U . . .
H27B H 0.619465 0.719692 0.577639 0.054 Uiso 1 1 calc R U . . .
C10 C 0.7932(3) 0.8308(2) 0.8979(2) 0.0448(5) Uani 1 1 d . U . . .
H10A H 0.705948 0.889158 0.931717 0.054 Uiso 1 1 calc R U . . .
H10B H 0.821651 0.877484 0.827854 0.054 Uiso 1 1 calc R U . . .
C26 C 0.4234(3) 0.6642(2) 0.5902(2) 0.0482(5) Uani 1 1 d . U . . .
H26A H 0.384289 0.607559 0.554726 0.058 Uiso 1 1 calc R U . . .
H26B H 0.440468 0.615055 0.659532 0.058 Uiso 1 1 calc R U . . .

loop_
_atom_site_aniso_label
_atom_site_aniso_U_11
_atom_site_aniso_U_22
_atom_site_aniso_U_33
_atom_site_aniso_U_23
_atom_site_aniso_U_13
_atom_site_aniso_U_12
N28 0.0377(9) 0.0287(9) 0.0270(8) -0.0042(7) -0.0034(7) -0.0038(7)
N11 0.0439(10) 0.0261(9) 0.0303(9) -0.0058(7) -0.0013(8) -0.0068(7)
N20 0.0415(10) 0.0369(10) 0.0296(9) -0.0094(8) -0.0080(8) -0.0051(8)
N25 0.0488(11) 0.0267(9) 0.0302(9) -0.0029(7) -0.0112(8) -0.0067(8)
N26 0.0442(10) 0.0317(9) 0.0285(9) -0.0022(7) -0.0069(8) -0.0140(8)
N22 0.0448(11) 0.0407(10) 0.0325(10) -0.0073(8) -0.0018(8) -0.0155(8)
N12 0.0499(11) 0.0304(9) 0.0297(9) -0.0014(8) -0.0054(8) -0.0067(8)
N27 0.0555(12) 0.0333(10) 0.0310(9) -0.0005(8) -0.0080(9) -0.0123(8)
C33 0.0363(11) 0.0277(10) 0.0284(10) -0.0111(8) -0.0096(8) -0.0073(8)
C3 0.0299(10) 0.0251(9) 0.0290(10) -0.0107(8) 0.0010(8) -0.0033(8)
C2 0.0324(10) 0.0235(9) 0.0281(10) -0.0060(8) 0.0019(8) -0.0052(8)
C34 0.0392(11) 0.0277(10) 0.0282(10) -0.0060(8) -0.0119(8) -0.0090(8)
C1 0.0300(10) 0.0273(10) 0.0247(9) -0.0053(8) -0.0020(8) -0.0032(8)
C36 0.0323(10) 0.0321(10) 0.0270(10) -0.0107(8) -0.0070(8) -0.0083(8)
C35 0.0363(11) 0.0307(10) 0.0250(9) -0.0042(8) -0.0075(8) -0.0125(8)
C19 0.0279(10) 0.0304(10) 0.0262(10) -0.0114(8) -0.0001(8) -0.0052(8)
C14 0.0312(10) 0.0352(11) 0.0267(10) -0.0098(9) -0.0020(8) -0.0044(8)
C18 0.0387(11) 0.0328(10) 0.0258(10) -0.0082(8) -0.0009(8) -0.0114(9)
C28 0.0370(11) 0.0278(10) 0.0398(11) -0.0115(9) -0.0133(9) -0.0070(8)
C40 0.0392(11) 0.0332(11) 0.0290(10) -0.0073(9) -0.0092(9) -0.0068(9)
C21 0.0373(11) 0.0384(11) 0.0305(10) -0.0103(9) -0.0055(9) -0.0141(9)
C8 0.0317(10) 0.0266(10) 0.0393(11) -0.0113(9) 0.0009(9) -0.0049(8)
C4 0.0384(11) 0.0314(10) 0.0302(10) -0.0102(9) -0.0005(9) -0.0111(9)
C32 0.0383(11) 0.0327(11) 0.0286(10) -0.0098(9) -0.0081(9) -0.0038(9)
C29 0.0364(11) 0.0339(11) 0.0461(13) -0.0188(10) -0.0112(10) -0.0022(9)
C7 0.0336(11) 0.0322(11) 0.0448(12) -0.0161(10) -0.0005(9) -0.0098(8)
C31 0.0437(12) 0.0358(11) 0.0279(10) -0.0084(9) -0.0071(9) -0.0073(9)
C5 0.0441(12) 0.0344(11) 0.0284(10) -0.0077(9) -0.0042(9) -0.0095(9)
C15 0.0354(11) 0.0463(12) 0.0307(11) -0.0158(10) -0.0028(9) -0.0112(9)
C30 0.0392(12) 0.0425(12) 0.0337(11) -0.0185(10) -0.0043(9) -0.0089(9)
C39 0.0473(13) 0.0337(11) 0.0353(11) -0.0078(9) -0.0155(10) -0.0025(9)
C6 0.0377(11) 0.0413(12) 0.0346(11) -0.0176(10) -0.0037(9) -0.0075(9)
C17 0.0499(13) 0.0344(11) 0.0302(11) -0.0061(9) 0.0001(9) -0.0178(9)
C37 0.0362(11) 0.0496(13) 0.0359(11) -0.0195(10) -0.0030(9) -0.0100(10)
C16 0.0450(12) 0.0427(12) 0.0353(11) -0.0170(10) 0.0020(10) -0.0199(10)
C38 0.0401(12) 0.0451(13) 0.0391(12) -0.0202(10) -0.0109(10) 0.0000(10)
C9 0.0514(11) 0.0310(9) 0.0498(11) -0.0044(8) -0.0052(9) -0.0147(8)
C27 0.0526(11) 0.0307(9) 0.0509(11) -0.0048(8) -0.0165(9) -0.0029(8)
C10 0.0568(11) 0.0318(9) 0.0473(11) -0.0043(8) -0.0037(9) -0.0163(8)
C26 0.0575(11) 0.0341(9) 0.0488(11) -0.0024(9) -0.0153(9) 0.0015(9)

loop_
_atom_type_symbol
_atom_type_description
_atom_type_scat_dispersion_real
_atom_type_scat_dispersion_imag
_atom_type_scat_source
C C 0.0181 0.0091 'International Tables Vol C Tables 4.2.6.8 and 6.1.1.4'
H H 0.0000 0.0000 'International Tables Vol C Tables 4.2.6.8 and 6.1.1.4'
N N 0.0311 0.0180 'International Tables Vol C Tables 4.2.6.8 and 6.1.1.4'

loop_
_geom_angle_atom_site_label_1
_geom_angle_atom_site_label_2
_geom_angle_atom_site_label_3
_geom_angle
_geom_angle_site_symmetry_1
_geom_angle_site_symmetry_3
_geom_angle_publ_flag
N20 N28 C1 117.07(17) . . ?
N12 N28 N20 127.49(17) . . ?
N12 N28 C1 115.42(17) . . ?
N12 N11 C10 120.33(18) . . ?
C2 N11 N12 115.08(17) . . ?
C2 N11 C10 123.99(19) . . ?
N28 N20 C14 100.94(16) . . ?
N27 N25 C34 115.38(18) . . ?
N27 N25 C26 119.80(18) . . ?
C34 N25 C26 124.3(2) . . ?
N22 N26 C35 117.32(17) . . ?
N27 N26 N22 127.18(18) . . ?
N27 N26 C35 115.49(19) . . ?
N26 N22 C21 100.87(17) . . ?
N28 N12 N11 100.85(15) . . ?
N26 N27 N25 100.61(16) . . ?
C28 C33 C34 118.00(19) . . ?
C32 C33 C34 121.89(19) . . ?
C32 C33 C28 120.1(2) . . ?
C8 C3 C2 117.92(18) . . ?
C4 C3 C2 121.65(18) . . ?
C4 C3 C8 120.41(19) . . ?
N11 C2 C3 120.00(18) . . ?
N11 C2 C1 104.85(17) . . ?
C1 C2 C3 135.15(18) . . ?
N25 C34 C33 119.76(19) . . ?
N25 C34 C35 104.71(19) . . ?
C35 C34 C33 135.50(19) . . ?
N28 C1 C2 103.80(17) . . ?
N28 C1 C19 104.47(17) . . ?
C2 C1 C19 151.69(19) . . ?
C35 C36 C21 103.25(18) . . ?
C40 C36 C35 136.5(2) . . ?
C40 C36 C21 120.21(19) . . ?
N26 C35 C34 103.82(17) . . ?
N26 C35 C36 104.27(18) . . ?
C34 C35 C36 151.9(2) . . ?
C1 C19 C14 103.38(17) . . ?
C18 C19 C1 136.18(19) . . ?
C18 C19 C14 120.39(18) . . ?
N20 C14 C19 114.13(18) . . ?
N20 C14 C15 125.85(19) . . ?
C15 C14 C19 120.00(19) . . ?
C19 C18 H18 120.8 . . ?
C17 C18 C19 118.44(19) . . ?
C17 C18 H18 120.8 . . ?
C33 C28 C27 119.0(2) . . ?
C29 C28 C33 118.5(2) . . ?
C29 C28 C27 122.4(2) . . ?
C36 C40 H40 120.7 . . ?
C39 C40 C36 118.5(2) . . ?
C39 C40 H40 120.7 . . ?
N22 C21 C36 114.30(19) . . ?
N22 C21 C37 125.6(2) . . ?
C37 C21 C36 120.1(2) . . ?
C3 C8 C9 119.0(2) . . ?
C7 C8 C3 118.3(2) . . ?
C7 C8 C9 122.69(19) . . ?
C3 C4 H4 119.8 . . ?
C5 C4 C3 120.34(19) . . ?
C5 C4 H4 119.8 . . ?
C33 C32 H32 119.8 . . ?
C31 C32 C33 120.4(2) . . ?
C31 C32 H32 119.8 . . ?
C28 C29 H29 119.5 . . ?
C30 C29 C28 121.0(2) . . ?
C30 C29 H29 119.5 . . ?
C8 C7 H7 119.6 . . ?
C6 C7 C8 120.87(19) . . ?
C6 C7 H7 119.6 . . ?
C32 C31 H31 120.0 . . ?
C32 C31 C30 119.9(2) . . ?
C30 C31 H31 120.0 . . ?
C4 C5 H5 120.2 . . ?
C4 C5 C6 119.6(2) . . ?
C6 C5 H5 120.2 . . ?
C14 C15 H15 120.9 . . ?
C16 C15 C14 118.1(2) . . ?
C16 C15 H15 120.9 . . ?
C29 C30 C31 120.0(2) . . ?
C29 C30 H30 120.0 . . ?
C31 C30 H30 120.0 . . ?
C40 C39 H39 119.7 . . ?
C40 C39 C38 120.7(2) . . ?
C38 C39 H39 119.7 . . ?
C7 C6 C5 120.4(2) . . ?
C7 C6 H6 119.8 . . ?
C5 C6 H6 119.8 . . ?
C18 C17 H17 119.6 . . ?
C18 C17 C16 120.9(2) . . ?
C16 C17 H17 119.6 . . ?
C21 C37 H37 120.8 . . ?
C38 C37 C21 118.4(2) . . ?
C38 C37 H37 120.8 . . ?
C15 C16 C17 122.1(2) . . ?
C15 C16 H16 118.9 . . ?
C17 C16 H16 118.9 . . ?
C39 C38 H38 119.0 . . ?
C37 C38 C39 122.0(2) . . ?
C37 C38 H38 119.0 . . ?
C8 C9 H9A 108.4 . . ?
C8 C9 H9B 108.4 . . ?
H9A C9 H9B 107.5 . . ?
C10 C9 C8 115.4(2) . . ?
C10 C9 H9A 108.4 . . ?
C10 C9 H9B 108.4 . . ?
C28 C27 H27A 108.3 . . ?
C28 C27 H27B 108.3 . . ?
H27A C27 H27B 107.4 . . ?
C26 C27 C28 115.8(2) . . ?
C26 C27 H27A 108.3 . . ?
C26 C27 H27B 108.3 . . ?
N11 C10 C9 110.12(19) . . ?
N11 C10 H10A 109.6 . . ?
N11 C10 H10B 109.6 . . ?
C9 C10 H10A 109.6 . . ?
C9 C10 H10B 109.6 . . ?
H10A C10 H10B 108.1 . . ?
N25 C26 C27 109.5(2) . . ?
N25 C26 H26A 109.8 . . ?
N25 C26 H26B 109.8 . . ?
C27 C26 H26A 109.8 . . ?
C27 C26 H26B 109.8 . . ?
H26A C26 H26B 108.2 . . ?

loop_
_geom_bond_atom_site_label_1
_geom_bond_atom_site_label_2
_geom_bond_distance
_geom_bond_site_symmetry_2
_geom_bond_publ_flag
N28 N20 1.347(2) . ?
N28 N12 1.333(2) . ?
N28 C1 1.375(3) . ?
N11 N12 1.355(3) . ?
N11 C2 1.353(3) . ?
N11 C10 1.445(3) . ?
N20 C14 1.367(3) . ?
N25 N27 1.353(3) . ?
N25 C34 1.353(3) . ?
N25 C26 1.448(3) . ?
N26 N22 1.344(3) . ?
N26 N27 1.334(3) . ?
N26 C35 1.374(3) . ?
N22 C21 1.369(3) . ?
C33 C34 1.452(3) . ?
C33 C28 1.408(3) . ?
C33 C32 1.393(3) . ?
C3 C2 1.451(3) . ?
C3 C8 1.411(3) . ?
C3 C4 1.388(3) . ?
C2 C1 1.397(3) . ?
C34 C35 1.396(3) . ?
C1 C19 1.417(3) . ?
C36 C35 1.425(3) . ?
C36 C40 1.403(3) . ?
C36 C21 1.428(3) . ?
C19 C14 1.431(3) . ?
C19 C18 1.399(3) . ?
C14 C15 1.410(3) . ?
C18 H18 0.9500 . ?
C18 C17 1.378(3) . ?
C28 C29 1.394(3) . ?
C28 C27 1.502(3) . ?
C40 H40 0.9500 . ?
C40 C39 1.383(3) . ?
C21 C37 1.407(3) . ?
C8 C7 1.397(3) . ?
C8 C9 1.502(3) . ?
C4 H4 0.9500 . ?
C4 C5 1.383(3) . ?
C32 H32 0.9500 . ?
C32 C31 1.376(3) . ?
C29 H29 0.9500 . ?
C29 C30 1.380(3) . ?
C7 H7 0.9500 . ?
C7 C6 1.380(3) . ?
C31 H31 0.9500 . ?
C31 C30 1.394(3) . ?
C5 H5 0.9500 . ?
C5 C6 1.393(3) . ?
C15 H15 0.9500 . ?
C15 C16 1.364(3) . ?
C30 H30 0.9500 . ?
C39 H39 0.9500 . ?
C39 C38 1.412(3) . ?
C6 H6 0.9500 . ?
C17 H17 0.9500 . ?
C17 C16 1.412(3) . ?
C37 H37 0.9500 . ?
C37 C38 1.363(3) . ?
C16 H16 0.9500 . ?
C38 H38 0.9500 . ?
C9 H9A 0.9900 . ?
C9 H9B 0.9900 . ?
C9 C10 1.477(3) . ?
C27 H27A 0.9900 . ?
C27 H27B 0.9900 . ?
C27 C26 1.476(4) . ?
C10 H10A 0.9900 . ?
C10 H10B 0.9900 . ?
C26 H26A 0.9900 . ?
C26 H26B 0.9900 . ?

loop_
_geom_torsion_atom_site_label_1
_geom_torsion_atom_site_label_2
_geom_torsion_atom_site_label_3
_geom_torsion_atom_site_label_4
_geom_torsion
_geom_torsion_site_symmetry_1
_geom_torsion_site_symmetry_2
_geom_torsion_site_symmetry_3
_geom_torsion_site_symmetry_4
_geom_torsion_publ_flag
N28 N20 C14 C19 -0.3(2) . . . . ?
N28 N20 C14 C15 -179.0(2) . . . . ?
N28 C1 C19 C14 -0.5(2) . . . . ?
N28 C1 C19 C18 176.8(2) . . . . ?
N11 C2 C1 N28 -0.4(2) . . . . ?
N11 C2 C1 C19 176.5(4) . . . . ?
N20 N28 N12 N11 -178.42(19) . . . . ?
N20 N28 C1 C2 178.83(17) . . . . ?
N20 N28 C1 C19 0.4(2) . . . . ?
N20 C14 C15 C16 176.2(2) . . . . ?
N25 C34 C35 N26 0.2(2) . . . . ?
N25 C34 C35 C36 176.8(3) . . . . ?
N26 N22 C21 C36 -0.1(2) . . . . ?
N26 N22 C21 C37 -178.98(19) . . . . ?
N22 N26 N27 N25 -177.88(19) . . . . ?
N22 N26 C35 C34 178.06(17) . . . . ?
N22 N26 C35 C36 -0.3(2) . . . . ?
N22 C21 C37 C38 177.9(2) . . . . ?
N12 N28 N20 C14 178.4(2) . . . . ?
N12 N28 C1 C2 0.2(2) . . . . ?
N12 N28 C1 C19 -178.25(17) . . . . ?
N12 N11 C2 C3 -179.79(18) . . . . ?
N12 N11 C2 C1 0.4(2) . . . . ?
N12 N11 C10 C9 -155.3(2) . . . . ?
N27 N25 C34 C33 178.30(17) . . . . ?
N27 N25 C34 C35 0.1(2) . . . . ?
N27 N25 C26 C27 -154.1(2) . . . . ?
N27 N26 N22 C21 178.57(19) . . . . ?
N27 N26 C35 C34 -0.5(2) . . . . ?
N27 N26 C35 C36 -178.82(17) . . . . ?
C33 C34 C35 N26 -177.6(2) . . . . ?
C33 C34 C35 C36 -1.0(5) . . . . ?
C33 C28 C29 C30 2.3(3) . . . . ?
C33 C28 C27 C26 28.9(3) . . . . ?
C33 C32 C31 C30 2.1(3) . . . . ?
C3 C2 C1 N28 179.9(2) . . . . ?
C3 C2 C1 C19 -3.2(6) . . . . ?
C3 C8 C7 C6 2.0(3) . . . . ?
C3 C8 C9 C10 28.9(3) . . . . ?
C3 C4 C5 C6 1.9(3) . . . . ?
C2 N11 N12 N28 -0.3(2) . . . . ?
C2 N11 C10 C9 33.9(3) . . . . ?
C2 C3 C8 C7 -179.05(18) . . . . ?
C2 C3 C8 C9 -2.3(3) . . . . ?
C2 C3 C4 C5 177.1(2) . . . . ?
C2 C1 C19 C14 -177.3(4) . . . . ?
C2 C1 C19 C18 -0.1(6) . . . . ?
C34 N25 N27 N26 -0.3(2) . . . . ?
C34 N25 C26 C27 34.8(3) . . . . ?
C34 C33 C28 C29 -178.56(18) . . . . ?
C34 C33 C28 C27 -2.6(3) . . . . ?
C34 C33 C32 C31 176.27(18) . . . . ?
C1 N28 N20 C14 -0.1(2) . . . . ?
C1 N28 N12 N11 0.0(2) . . . . ?
C1 C19 C14 N20 0.5(2) . . . . ?
C1 C19 C14 C15 179.28(19) . . . . ?
C1 C19 C18 C17 -176.3(2) . . . . ?
C36 C40 C39 C38 -1.0(3) . . . . ?
C36 C21 C37 C38 -1.0(3) . . . . ?
C35 N26 N22 C21 0.2(2) . . . . ?
C35 N26 N27 N25 0.5(2) . . . . ?
C35 C36 C40 C39 -177.3(2) . . . . ?
C35 C36 C21 N22 -0.1(2) . . . . ?
C35 C36 C21 C37 178.89(18) . . . . ?
C19 C14 C15 C16 -2.4(3) . . . . ?
C19 C18 C17 C16 -1.7(3) . . . . ?
C14 C19 C18 C17 0.6(3) . . . . ?
C14 C15 C16 C17 1.4(3) . . . . ?
C18 C19 C14 N20 -177.33(19) . . . . ?
C18 C19 C14 C15 1.5(3) . . . . ?
C18 C17 C16 C15 0.7(4) . . . . ?
C28 C33 C34 N25 -7.4(3) . . . . ?
C28 C33 C34 C35 170.1(2) . . . . ?
C28 C33 C32 C31 -1.3(3) . . . . ?
C28 C29 C30 C31 -1.5(3) . . . . ?
C28 C27 C26 N25 -42.1(3) . . . . ?
C40 C36 C35 N26 178.4(2) . . . . ?
C40 C36 C35 C34 1.8(5) . . . . ?
C40 C36 C21 N22 -178.66(18) . . . . ?
C40 C36 C21 C37 0.3(3) . . . . ?
C40 C39 C38 C37 0.3(3) . . . . ?
C21 C36 C35 N26 0.2(2) . . . . ?
C21 C36 C35 C34 -176.4(3) . . . . ?
C21 C36 C40 C39 0.7(3) . . . . ?
C21 C37 C38 C39 0.7(3) . . . . ?
C8 C3 C2 N11 -8.6(3) . . . . ?
C8 C3 C2 C1 171.1(2) . . . . ?
C8 C3 C4 C5 -1.5(3) . . . . ?
C8 C7 C6 C5 -1.6(3) . . . . ?
C8 C9 C10 N11 -42.2(3) . . . . ?
C4 C3 C2 N11 172.78(19) . . . . ?
C4 C3 C2 C1 -7.5(4) . . . . ?
C4 C3 C8 C7 -0.4(3) . . . . ?
C4 C3 C8 C9 176.3(2) . . . . ?
C4 C5 C6 C7 -0.4(3) . . . . ?
C32 C33 C34 N25 174.93(18) . . . . ?
C32 C33 C34 C35 -7.5(3) . . . . ?
C32 C33 C28 C29 -0.9(3) . . . . ?
C32 C33 C28 C27 175.07(19) . . . . ?
C32 C31 C30 C29 -0.7(3) . . . . ?
C29 C28 C27 C26 -155.4(2) . . . . ?
C7 C8 C9 C10 -154.5(2) . . . . ?
C9 C8 C7 C6 -174.7(2) . . . . ?
C27 C28 C29 C30 -173.5(2) . . . . ?
C10 N11 N12 N28 -171.83(19) . . . . ?
C10 N11 C2 C3 -8.6(3) . . . . ?
C10 N11 C2 C1 171.6(2) . . . . ?
C26 N25 N27 N26 -172.25(19) . . . . ?
C26 N25 C34 C33 -10.2(3) . . . . ?
C26 N25 C34 C35 171.6(2) . . . . ?
